data_7247493
loop_
_publ_author_name
'Kim, Seulgi'
'Lee, Shim Sung'
'Kim, Joon Rae'
'Lee, Eunji'

_publ_section_title
;
 Assembling silver(i) coordination polymers of an NS4-macrocycle via an
 endo/exocyclic coordination mode
;
_journal_issue 43
_journal_name_full CrystEngComm
_journal_page_first 6096
_journal_page_last 6101
_journal_paper_doi 10.1039/D3CE00886J
_journal_volume 25
_journal_year 2023
_chemical_formula_moiety 'C38 H46 Ag3 N2 S8, 3(F6 P), 2(C H2 Cl2)'
_chemical_formula_sum 'C40 H50 Ag3 Cl4 F18 N2 P3 S8'
_chemical_formula_weight 1715.62
_space_group_crystal_system orthorhombic
_space_group_IT_number 57
_space_group_name_Hall '-P 2c 2b'
_space_group_name_H-M_alt 'P b c m'
_atom_sites_solution_hydrogens geom
_audit_creation_method SHELXL-2014/7
_audit_update_record
;
2023-10-06 deposited with the CCDC.	2023-10-12 downloaded from the CCDC.
;
_cell_angle_alpha 90
_cell_angle_beta 90
_cell_angle_gamma 90
_cell_formula_units_Z 4
_cell_length_a 10.9437(2)
_cell_length_b 21.7335(3)
_cell_length_c 25.2207(4)
_cell_measurement_reflns_used 8281
_cell_measurement_temperature 173(2)
_cell_measurement_theta_max 26.88
_cell_measurement_theta_min 2.46
_cell_volume 5998.61(17)
_computing_cell_refinement 'Bruker SAINT'
_computing_data_collection 'Bruker APEX2'
_computing_data_reduction 'Bruker SAINT'
_computing_molecular_graphics 'Bruker SHELXTL'
_computing_publication_material 'Bruker SHELXTL'
_computing_structure_refinement 'SHELXL-2014/7 (Sheldrick, 2014)'
_computing_structure_solution 'SHELXS-97 (Sheldrick, 2008)'
_diffrn_ambient_temperature 173(2)
_diffrn_measured_fraction_theta_full 1.000
_diffrn_measured_fraction_theta_max 1.000
_diffrn_measurement_device_type 'Bruker APEX-II CCD'
_diffrn_measurement_method '\f and \w scans'
_diffrn_radiation_type MoK\a
_diffrn_radiation_wavelength 0.71073
_diffrn_reflns_av_R_equivalents 0.0543
_diffrn_reflns_av_unetI/netI 0.0306
_diffrn_reflns_Laue_measured_fraction_full 1.000
_diffrn_reflns_Laue_measured_fraction_max 1.000
_diffrn_reflns_limit_h_max 13
_diffrn_reflns_limit_h_min -13
_diffrn_reflns_limit_k_max 26
_diffrn_reflns_limit_k_min -26
_diffrn_reflns_limit_l_max 29
_diffrn_reflns_limit_l_min -31
_diffrn_reflns_number 50306
_diffrn_reflns_point_group_measured_fraction_full 1.000
_diffrn_reflns_point_group_measured_fraction_max 1.000
_diffrn_reflns_theta_full 25.242
_diffrn_reflns_theta_max 25.999
_diffrn_reflns_theta_min 1.615
_exptl_absorpt_coefficient_mu 1.596
_exptl_absorpt_correction_type multi-scan
_exptl_absorpt_process_details SADABS
_exptl_crystal_colour colorless
_exptl_crystal_density_diffrn 1.900
_exptl_crystal_description Needle
_exptl_crystal_F_000 3392
_exptl_crystal_size_max 0.330
_exptl_crystal_size_mid 0.110
_exptl_crystal_size_min 0.080
_exptl_transmission_factor_max 0.7457
_exptl_transmission_factor_min 0.6416
_refine_diff_density_max 1.591
_refine_diff_density_min -2.029
_refine_diff_density_rms 0.163
_refine_ls_extinction_method none
_refine_ls_goodness_of_fit_ref 1.045
_refine_ls_hydrogen_treatment constr
_refine_ls_matrix_type full
_refine_ls_number_parameters 406
_refine_ls_number_reflns 6041
_refine_ls_number_restraints 113
_refine_ls_restrained_S_all 1.052
_refine_ls_R_factor_all 0.0732
_refine_ls_R_factor_gt 0.0608
_refine_ls_shift/su_max 0.001
_refine_ls_shift/su_mean 0.000
_refine_ls_structure_factor_coef Fsqd
_refine_ls_weighting_details 'w=1/[\s^2^(Fo^2^)+(0.0545P)^2^+80.0465P] where P=(Fo^2^+2Fc^2^)/3'
_refine_ls_weighting_scheme calc
_refine_ls_wR_factor_gt 0.1562
_refine_ls_wR_factor_ref 0.1647
_reflns_Friedel_coverage 0.000
_reflns_number_gt 4994
_reflns_number_total 6041
_reflns_threshold_expression 'I > 2\s(I)'
_cod_data_source_file d3ce00886j2.cif
_cod_data_source_block aaa
_cod_depositor_comments 'Adding full bibliography for 7247493--7247495.cif.'
_cod_original_cell_volume 5998.62(17)
_cod_database_code 7247493
_shelx_shelxl_version_number 2014/7
_shelx_space_group_comment
; 
The symmetry employed for this shelxl refinement is uniquely defined 
by the following loop, which should always be used as a source of 
symmetry information in preference to the above space-group names. 
They are only intended as comments. 
;
_shelx_estimated_absorpt_t_min 0.621
_shelx_estimated_absorpt_t_max 0.883

loop_
_space_group_symop_operation_xyz
'x, y, z'
'-x, -y, z+1/2'
'-x, y+1/2, -z+1/2'
'x, -y+1/2, -z'
'-x, -y, -z'
'x, y, -z-1/2'
'x, -y-1/2, z-1/2'
'-x, y-1/2, z'

loop_
_atom_site_label
_atom_site_type_symbol
_atom_site_fract_x
_atom_site_fract_y
_atom_site_fract_z
_atom_site_U_iso_or_equiv
_atom_site_adp_type
_atom_site_occupancy
_atom_site_site_symmetry_order
_atom_site_calc_flag
_atom_site_refinement_flags_posn
_atom_site_refinement_flags_adp
_atom_site_refinement_flags_occupancy
_atom_site_disorder_assembly
_atom_site_disorder_group
Ag1 Ag 0.34593(5) 0.03070(3) 0.49317(2) 0.03477(17) Uani 1 1 d . . . . .
Ag2 Ag 0.51668(8) 0.2500 0.5000 0.0359(2) Uani 1 2 d S T P . .
N1 N 0.2002(5) 0.0521(3) 0.4283(2) 0.0251(12) Uani 1 1 d . . . . .
S1 S 0.34098(16) -0.07378(8) 0.43424(7) 0.0294(4) Uani 1 1 d . . . . .
S2 S 0.38550(15) 0.14987(8) 0.46843(7) 0.0260(4) Uani 1 1 d . . . . .
S3 S 0.55580(18) 0.26792(8) 0.40364(7) 0.0310(4) Uani 1 1 d . . . . .
S4 S 0.60788(15) -0.00066(7) 0.41492(6) 0.0236(3) Uani 1 1 d . . . . .
C1 C 0.1173(7) 0.1259(4) 0.3686(3) 0.0374(17) Uani 1 1 d . . . . .
H1A H 0.1033 0.1678 0.3596 0.045 Uiso 1 1 calc R U . . .
C2 C 0.0766(8) 0.0797(4) 0.3361(3) 0.048(2) Uani 1 1 d . . . . .
H2A H 0.0336 0.0893 0.3045 0.057 Uiso 1 1 calc R U . . .
C3 C 0.0984(7) 0.0194(4) 0.3496(3) 0.0424(19) Uani 1 1 d . . . . .
H3A H 0.0714 -0.0133 0.3275 0.051 Uiso 1 1 calc R U . . .
C4 C 0.1613(6) 0.0074(3) 0.3967(3) 0.0300(15) Uani 1 1 d . . . . .
C5 C 0.1861(7) -0.0584(3) 0.4131(3) 0.0370(17) Uani 1 1 d . . . . .
H5A H 0.1666 -0.0857 0.3829 0.044 Uiso 1 1 calc R U . . .
H5B H 0.1300 -0.0691 0.4425 0.044 Uiso 1 1 calc R U . . .
C6 C 0.4162(6) -0.0644(3) 0.3706(3) 0.0286(15) Uani 1 1 d . . . . .
H6A H 0.3896 -0.0976 0.3463 0.034 Uiso 1 1 calc R U . . .
H6B H 0.3919 -0.0246 0.3548 0.034 Uiso 1 1 calc R U . . .
C7 C 0.5542(6) -0.0664(3) 0.3764(3) 0.0290(15) Uani 1 1 d . . . . .
H7A H 0.5926 -0.0659 0.3409 0.035 Uiso 1 1 calc R U . . .
H7B H 0.5783 -0.1051 0.3944 0.035 Uiso 1 1 calc R U . . .
C8 C 0.7520(6) 0.0183(3) 0.3814(3) 0.0296(15) Uani 1 1 d . . . . .
H8A H 0.8153 -0.0127 0.3898 0.035 Uiso 1 1 calc R U . . .
H8B H 0.7402 0.0194 0.3425 0.035 Uiso 1 1 calc R U . . .
C9 C 0.7898(6) 0.0807(3) 0.4016(3) 0.0268(14) Uani 1 1 d . . . . .
C10 C 0.8627(6) 0.0866(4) 0.4455(3) 0.0355(17) Uani 1 1 d . . . . .
H10A H 0.8944 0.0508 0.4622 0.043 Uiso 1 1 calc R U . . .
C11 C 0.8906(7) 0.1443(4) 0.4660(3) 0.0402(19) Uani 1 1 d . . . . .
H11A H 0.9440 0.1480 0.4955 0.048 Uiso 1 1 calc R U . . .
C12 C 0.8401(6) 0.1962(4) 0.4431(3) 0.0353(17) Uani 1 1 d . . . . .
H12A H 0.8573 0.2355 0.4578 0.042 Uiso 1 1 calc R U . . .
C13 C 0.7646(6) 0.1918(3) 0.3989(3) 0.0295(15) Uani 1 1 d . . . . .
C14 C 0.7433(6) 0.1331(3) 0.3775(3) 0.0223(13) Uani 1 1 d . . . . .
H14A H 0.6964 0.1292 0.3460 0.027 Uiso 1 1 calc R U . . .
C15 C 0.7063(7) 0.2477(3) 0.3764(3) 0.0356(17) Uani 1 1 d . . . . .
H15A H 0.6976 0.2418 0.3377 0.043 Uiso 1 1 calc R U . . .
H15B H 0.7620 0.2830 0.3820 0.043 Uiso 1 1 calc R U . . .
C16 C 0.4568(7) 0.2105(3) 0.3749(3) 0.0313(15) Uani 1 1 d . . . . .
H16A H 0.3729 0.2274 0.3738 0.038 Uiso 1 1 calc R U . . .
H16B H 0.4830 0.2036 0.3378 0.038 Uiso 1 1 calc R U . . .
C17 C 0.4524(6) 0.1477(3) 0.4032(3) 0.0301(15) Uani 1 1 d . . . . .
H17A H 0.5367 0.1315 0.4062 0.036 Uiso 1 1 calc R U . . .
H17B H 0.4051 0.1186 0.3811 0.036 Uiso 1 1 calc R U . . .
C18 C 0.2239(6) 0.1602(3) 0.4521(3) 0.0289(15) Uani 1 1 d . . . . .
H18A H 0.1749 0.1591 0.4851 0.035 Uiso 1 1 calc R U . . .
H18B H 0.2121 0.2010 0.4355 0.035 Uiso 1 1 calc R U . . .
C19 C 0.1791(6) 0.1107(3) 0.4147(3) 0.0258(14) Uani 1 1 d . . . . .
P1 P 0.11943(17) 0.16569(9) 0.60947(8) 0.0308(4) Uani 1 1 d . . . . .
F1 F -0.0129(5) 0.1591(3) 0.6332(3) 0.0723(19) Uani 1 1 d . . . . .
F2 F 0.2521(4) 0.1735(2) 0.5845(2) 0.0480(12) Uani 1 1 d . . . . .
F3 F 0.0959(4) 0.1073(2) 0.57172(19) 0.0448(11) Uani 1 1 d . . . . .
F4 F 0.1442(5) 0.2241(2) 0.6465(2) 0.0478(12) Uani 1 1 d . . . . .
F5 F 0.0676(5) 0.2096(2) 0.5638(2) 0.0531(13) Uani 1 1 d . . . . .
F6 F 0.1743(6) 0.1216(2) 0.65381(19) 0.0594(15) Uani 1 1 d . . . . .
P2A P 0.4605(7) 0.0646(3) 0.2500 0.0356(16) Uani 0.694(14) 2 d S TU P A 1
F21 F 0.425(2) -0.0046(7) 0.2500 0.089(5) Uani 0.694(14) 2 d S TU P A 1
F22 F 0.495(2) 0.1343(7) 0.2500 0.101(5) Uani 0.694(14) 2 d S TU P A 1
F23 F 0.5501(13) 0.0554(6) 0.2033(5) 0.103(5) Uani 0.694(14) 1 d . U P A 1
F24 F 0.3649(11) 0.0744(6) 0.2951(4) 0.101(4) Uani 0.694(14) 1 d . U P A 1
P2B P 0.5040(16) 0.0621(7) 0.2500 0.058(5) Uani 0.306(14) 2 d DS TU P A 2
F31 F 0.552(2) 0.1317(8) 0.2500 0.077(6) Uani 0.306(14) 2 d DS TU P A 2
F33 F 0.5024(18) 0.0624(8) 0.1862(4) 0.073(6) Uani 0.306(14) 1 d D U P A 2
F32 F 0.466(3) -0.0088(8) 0.2500 0.077(6) Uani 0.306(14) 2 d DS TU P A 2
F34 F 0.6406(19) 0.0369(12) 0.2500 0.090(7) Uani 0.306(14) 2 d DS TU P A 2
F35 F 0.3664(18) 0.0835(12) 0.2500 0.090(7) Uani 0.306(14) 2 d DS TU P A 2
C20 C 0.9366(19) 0.2116(11) 0.7500 0.108(7) Uani 1 2 d S T P . .
H20A H 0.9881 0.2049 0.7818 0.130 Uiso 0.5 1 calc R U P . .
H20B H 0.9881 0.2049 0.7182 0.130 Uiso 0.5 1 calc R U P . .
Cl1 Cl 0.8129(6) 0.1573(4) 0.7500 0.123(2) Uani 1 2 d S T P . .
Cl2 Cl 0.8819(7) 0.2879(4) 0.7500 0.129(2) Uani 1 2 d S T P . .
Cl3 Cl 0.2861(8) 0.2265(4) 0.2500 0.132(2) Uani 1 2 d S T P . .
Cl4 Cl 0.4803(9) 0.3170(4) 0.2500 0.157(3) Uani 1 2 d S T P . .
C21 C 0.323(4) 0.3108(15) 0.2500 0.37(5) Uani 1 2 d S T P . .
H21A H 0.2878 0.3308 0.2181 0.440 Uiso 0.5 1 calc R U P . .
H21B H 0.2878 0.3308 0.2819 0.440 Uiso 0.5 1 calc R U P . .

loop_
_atom_site_aniso_label
_atom_site_aniso_U_11
_atom_site_aniso_U_22
_atom_site_aniso_U_33
_atom_site_aniso_U_23
_atom_site_aniso_U_13
_atom_site_aniso_U_12
Ag1 0.0390(3) 0.0350(3) 0.0303(3) 0.0078(2) -0.0096(2) -0.0090(2)
Ag2 0.0476(5) 0.0313(4) 0.0289(4) -0.0089(3) 0.000 0.000
N1 0.022(3) 0.028(3) 0.026(3) -0.003(2) 0.000(2) -0.003(2)
S1 0.0343(9) 0.0221(8) 0.0319(9) 0.0039(7) 0.0021(7) -0.0033(7)
S2 0.0268(8) 0.0218(8) 0.0292(8) -0.0010(7) -0.0007(7) -0.0029(6)
S3 0.0418(10) 0.0171(8) 0.0340(9) -0.0009(7) 0.0102(8) -0.0002(7)
S4 0.0275(8) 0.0187(7) 0.0246(8) 0.0006(6) -0.0005(6) -0.0015(6)
C1 0.035(4) 0.042(4) 0.035(4) 0.001(4) -0.004(3) 0.002(3)
C2 0.051(5) 0.059(6) 0.034(4) 0.002(4) -0.017(4) 0.001(4)
C3 0.040(4) 0.051(5) 0.036(4) -0.010(4) -0.008(3) -0.005(4)
C4 0.023(3) 0.034(4) 0.034(4) -0.006(3) 0.005(3) -0.009(3)
C5 0.034(4) 0.028(4) 0.048(5) -0.003(3) -0.002(3) -0.009(3)
C6 0.033(4) 0.027(4) 0.026(3) -0.002(3) -0.001(3) -0.004(3)
C7 0.030(3) 0.024(3) 0.033(4) -0.002(3) -0.004(3) -0.001(3)
C8 0.033(4) 0.020(3) 0.035(4) 0.000(3) 0.009(3) 0.001(3)
C9 0.022(3) 0.026(3) 0.032(4) -0.002(3) 0.008(3) -0.001(3)
C10 0.027(4) 0.038(4) 0.041(4) 0.007(4) 0.002(3) -0.002(3)
C11 0.031(4) 0.052(5) 0.037(4) -0.006(4) -0.005(3) -0.018(4)
C12 0.031(4) 0.042(4) 0.033(4) -0.013(3) 0.009(3) -0.018(3)
C13 0.030(3) 0.027(4) 0.032(4) -0.005(3) 0.015(3) -0.011(3)
C14 0.020(3) 0.024(3) 0.023(3) -0.001(3) 0.006(2) -0.005(3)
C15 0.042(4) 0.020(3) 0.045(4) -0.004(3) 0.019(4) -0.007(3)
C16 0.038(4) 0.032(4) 0.024(3) -0.004(3) 0.004(3) 0.000(3)
C17 0.027(3) 0.023(3) 0.041(4) -0.005(3) 0.007(3) -0.002(3)
C18 0.027(3) 0.026(4) 0.034(4) -0.004(3) 0.003(3) 0.002(3)
C19 0.020(3) 0.028(3) 0.029(3) -0.001(3) 0.004(3) 0.001(3)
P1 0.0274(9) 0.0247(9) 0.0401(10) -0.0055(8) 0.0005(8) -0.0021(7)
F1 0.047(3) 0.071(4) 0.099(5) -0.040(4) 0.034(3) -0.024(3)
F2 0.029(2) 0.061(3) 0.054(3) 0.000(3) 0.003(2) -0.001(2)
F3 0.056(3) 0.029(2) 0.050(3) -0.011(2) -0.006(2) 0.002(2)
F4 0.055(3) 0.033(2) 0.055(3) -0.015(2) 0.000(2) -0.007(2)
F5 0.055(3) 0.036(3) 0.068(3) -0.002(2) -0.025(3) 0.013(2)
F6 0.104(4) 0.038(3) 0.037(3) 0.006(2) -0.009(3) -0.001(3)
P2A 0.060(4) 0.035(3) 0.012(2) 0.000 0.000 -0.008(2)
F21 0.151(12) 0.060(5) 0.056(7) 0.000 0.000 -0.030(6)
F22 0.178(13) 0.055(5) 0.070(7) 0.000 0.000 -0.028(6)
F23 0.131(10) 0.113(7) 0.066(6) -0.025(6) 0.053(7) -0.028(7)
F24 0.122(8) 0.114(8) 0.066(6) -0.027(5) 0.039(6) -0.009(6)
P2B 0.105(11) 0.037(6) 0.031(7) 0.000 0.000 -0.006(7)
F31 0.116(14) 0.051(8) 0.064(11) 0.000 0.000 -0.011(8)
F33 0.114(12) 0.068(9) 0.038(7) 0.004(5) 0.002(5) -0.010(8)
F32 0.135(14) 0.051(8) 0.046(11) 0.000 0.000 -0.008(8)
F34 0.118(11) 0.077(12) 0.077(15) 0.000 0.000 0.007(8)
F35 0.112(12) 0.083(13) 0.076(16) 0.000 0.000 -0.001(8)
C20 0.079(13) 0.13(2) 0.111(17) 0.000 0.000 -0.037(14)
Cl1 0.102(4) 0.166(6) 0.102(4) 0.000 0.000 -0.031(4)
Cl2 0.139(6) 0.137(6) 0.110(5) 0.000 0.000 -0.012(5)
Cl3 0.166(6) 0.141(6) 0.087(4) 0.000 0.000 0.022(5)
Cl4 0.187(8) 0.171(8) 0.113(5) 0.000 0.000 -0.040(6)
C21 0.15(3) 0.09(2) 0.86(15) 0.000 0.000 -0.02(2)

loop_
_atom_type_symbol
_atom_type_description
_atom_type_scat_dispersion_real
_atom_type_scat_dispersion_imag
_atom_type_scat_source
C C 0.0033 0.0016 'International Tables Vol C Tables 4.2.6.8 and 6.1.1.4'
H H 0.0000 0.0000 'International Tables Vol C Tables 4.2.6.8 and 6.1.1.4'
N N 0.0061 0.0033 'International Tables Vol C Tables 4.2.6.8 and 6.1.1.4'
F F 0.0171 0.0103 'International Tables Vol C Tables 4.2.6.8 and 6.1.1.4'
P P 0.1023 0.0942 'International Tables Vol C Tables 4.2.6.8 and 6.1.1.4'
S S 0.1246 0.1234 'International Tables Vol C Tables 4.2.6.8 and 6.1.1.4'
Ag Ag -0.8971 1.1015 'International Tables Vol C Tables 4.2.6.8 and 6.1.1.4'
Cl Cl 0.1484 0.1585 'International Tables Vol C Tables 4.2.6.8 and 6.1.1.4'

loop_
_geom_angle_atom_site_label_1
_geom_angle_atom_site_label_2
_geom_angle_atom_site_label_3
_geom_angle
_geom_angle_site_symmetry_1
_geom_angle_site_symmetry_3
_geom_angle_publ_flag
N1 Ag1 S4 148.73(14) . 5_656 ?
N1 Ag1 S2 75.87(14) . . ?
S4 Ag1 S2 116.07(6) 5_656 . ?
N1 Ag1 S1 76.64(14) . . ?
S4 Ag1 S1 107.34(6) 5_656 . ?
S2 Ag1 S1 132.79(6) . . ?
S3 Ag2 S3 160.27(10) . 4_556 ?
S3 Ag2 S2 86.02(5) . . ?
S3 Ag2 S2 104.48(5) 4_556 . ?
S3 Ag2 S2 104.47(5) . 4_556 ?
S3 Ag2 S2 86.02(5) 4_556 4_556 ?
S2 Ag2 S2 116.44(8) . 4_556 ?
C4 N1 C19 119.2(6) . . ?
C4 N1 Ag1 119.6(5) . . ?
C19 N1 Ag1 119.1(4) . . ?
C5 S1 C6 98.3(4) . . ?
C5 S1 Ag1 91.4(3) . . ?
C6 S1 Ag1 112.4(2) . . ?
C17 S2 C18 101.0(3) . . ?
C17 S2 Ag1 104.5(2) . . ?
C18 S2 Ag1 90.8(2) . . ?
C17 S2 Ag2 94.2(2) . . ?
C18 S2 Ag2 118.5(2) . . ?
Ag1 S2 Ag2 141.54(7) . . ?
C16 S3 C15 102.8(3) . . ?
C16 S3 Ag2 100.4(2) . . ?
C15 S3 Ag2 118.7(3) . . ?
C7 S4 C8 102.0(3) . . ?
C7 S4 Ag1 111.1(2) . 5_656 ?
C8 S4 Ag1 108.5(3) . 5_656 ?
C2 C1 C19 119.1(8) . . ?
C1 C2 C3 119.6(8) . . ?
C2 C3 C4 118.3(8) . . ?
N1 C4 C3 122.1(7) . . ?
N1 C4 C5 118.0(7) . . ?
C3 C4 C5 119.9(7) . . ?
C4 C5 S1 115.1(5) . . ?
C7 C6 S1 111.2(5) . . ?
C6 C7 S4 110.5(5) . . ?
C9 C8 S4 106.4(5) . . ?
C10 C9 C14 119.4(7) . . ?
C10 C9 C8 121.1(7) . . ?
C14 C9 C8 119.3(6) . . ?
C9 C10 C11 120.8(7) . . ?
C12 C11 C10 119.6(7) . . ?
C11 C12 C13 121.0(7) . . ?
C12 C13 C14 118.0(7) . . ?
C12 C13 C15 120.4(7) . . ?
C14 C13 C15 121.6(7) . . ?
C9 C14 C13 121.0(6) . . ?
C13 C15 S3 115.9(5) . . ?
C17 C16 S3 116.4(5) . . ?
C16 C17 S2 114.4(5) . . ?
C19 C18 S2 111.5(5) . . ?
N1 C19 C1 121.6(7) . . ?
N1 C19 C18 117.5(6) . . ?
C1 C19 C18 120.9(7) . . ?
F1 P1 F6 91.4(4) . . ?
F1 P1 F2 178.7(4) . . ?
F6 P1 F2 89.9(3) . . ?
F1 P1 F4 90.4(3) . . ?
F6 P1 F4 90.2(3) . . ?
F2 P1 F4 89.6(3) . . ?
F1 P1 F5 90.1(4) . . ?
F6 P1 F5 178.3(3) . . ?
F2 P1 F5 88.6(3) . . ?
F4 P1 F5 90.4(3) . . ?
F1 P1 F3 90.3(3) . . ?
F6 P1 F3 90.1(3) . . ?
F2 P1 F3 89.8(3) . . ?
F4 P1 F3 179.3(3) . . ?
F5 P1 F3 89.3(3) . . ?
F23 P2A F23 99.4(14) 6_556 . ?
F23 P2A F21 91.8(7) 6_556 . ?
F23 P2A F21 91.8(7) . . ?
F23 P2A F24 83.5(7) 6_556 . ?
F23 P2A F24 177.1(10) . . ?
F21 P2A F24 88.1(8) . . ?
F23 P2A F24 177.1(10) 6_556 6_556 ?
F23 P2A F24 83.5(7) . 6_556 ?
F21 P2A F24 88.1(8) . 6_556 ?
F24 P2A F24 93.6(11) . 6_556 ?
F23 P2A F22 88.4(7) 6_556 . ?
F23 P2A F22 88.4(7) . . ?
F21 P2A F22 179.6(13) . . ?
F24 P2A F22 91.6(8) . . ?
F24 P2A F22 91.6(8) 6_556 . ?
F35 P2B F34 177.0(11) . . ?
F35 P2B F32 92.2(7) . . ?
F34 P2B F32 84.8(14) . . ?
F35 P2B F31 91.9(6) . . ?
F34 P2B F31 91.1(7) . . ?
F32 P2B F31 175.9(11) . . ?
F35 P2B F33 89.3(6) . 6_556 ?
F34 P2B F33 90.7(6) . 6_556 ?
F32 P2B F33 90.1(4) . 6_556 ?
F31 P2B F33 90.0(4) . 6_556 ?
F35 P2B F33 89.3(6) . . ?
F34 P2B F33 90.7(6) . . ?
F32 P2B F33 90.1(4) . . ?
F31 P2B F33 90.0(4) . . ?
F33 P2B F33 178.7(12) 6_556 . ?
Cl2 C20 Cl1 111.2(12) . . ?
Cl4 C21 Cl3 107(2) . . ?

loop_
_geom_bond_atom_site_label_1
_geom_bond_atom_site_label_2
_geom_bond_distance
_geom_bond_site_symmetry_2
_geom_bond_publ_flag
Ag1 N1 2.332(6) . ?
Ag1 S4 2.4605(17) 5_656 ?
Ag1 S2 2.6990(18) . ?
Ag1 S1 2.7145(19) . ?
Ag2 S3 2.4983(18) . ?
Ag2 S3 2.4984(18) 4_556 ?
Ag2 S2 2.7260(17) . ?
Ag2 S2 2.7260(17) 4_556 ?
N1 C4 1.327(9) . ?
N1 C19 1.339(9) . ?
S1 C5 1.807(8) . ?
S1 C6 1.816(7) . ?
S2 C17 1.801(7) . ?
S2 C18 1.830(7) . ?
S3 C16 1.804(7) . ?
S3 C15 1.838(7) . ?
S4 C7 1.825(7) . ?
S4 C8 1.837(7) . ?
S4 Ag1 2.4606(17) 5_656 ?
C1 C2 1.369(12) . ?
C1 C19 1.386(10) . ?
C2 C3 1.376(12) . ?
C3 C4 1.396(11) . ?
C4 C5 1.513(11) . ?
C6 C7 1.517(9) . ?
C8 C9 1.507(9) . ?
C9 C10 1.371(10) . ?
C9 C14 1.386(9) . ?
C10 C11 1.390(11) . ?
C11 C12 1.383(12) . ?
C12 C13 1.391(10) . ?
C13 C14 1.406(9) . ?
C13 C15 1.485(11) . ?
C16 C17 1.542(10) . ?
C18 C19 1.512(10) . ?
P1 F1 1.574(5) . ?
P1 F6 1.591(5) . ?
P1 F2 1.591(5) . ?
P1 F4 1.599(5) . ?
P1 F5 1.600(5) . ?
P1 F3 1.607(5) . ?
P2A F23 1.546(12) 6_556 ?
P2A F23 1.546(12) . ?
P2A F21 1.553(14) . ?
P2A F24 1.560(11) . ?
P2A F24 1.560(11) 6_556 ?
P2A F22 1.560(15) . ?
P2B F35 1.576(10) . ?
P2B F34 1.592(10) . ?
P2B F32 1.596(10) . ?
P2B F31 1.598(10) . ?
P2B F33 1.610(9) 6_556 ?
P2B F33 1.610(9) . ?
C20 Cl2 1.76(3) . ?
C20 Cl1 1.80(2) . ?
Cl3 C21 1.87(3) . ?
Cl4 C21 1.73(4) . ?
